data_2201080
loop_
_publ_author_name
'Suchada Chantrapromma'
'Hoong-Kun Fun'
'Anwar Usman'
'Chatchanok Karalai'
'Wanida Wongratchasee'
'Chanita Ponglimanont'
'Shaohua Gou'

_publ_section_title
;
 Unexpected ring contraction in a dinuclear mercury(II) complex of a
 pendant-arm macrocyclic complex
;
_journal_issue 5
_journal_name_full 'Acta Crystallographica Section E'
_journal_page_first m206
_journal_page_last m208
_journal_paper_doi 10.1107/S1600536802006232
_journal_volume 58
_journal_year 2002
_chemical_formula_iupac '[Hg2 (C38 H38 Cl2 N6 O2) (C2 H3 O2)4], 4H2 O, 2C2 H6 O1'
_chemical_formula_moiety 'C46 H50 Cl2 Hg2 N6 O10, 2C2 H6 O, 4H2 O'
_chemical_formula_sum 'C50 H70 Cl2 Hg2 N6 O16'
_chemical_formula_weight 1483.20
_chemical_name_systematic
;
?
;
_space_group_IT_number 2
_symmetry_cell_setting triclinic
_symmetry_space_group_name_Hall '-P 1'
_symmetry_space_group_name_H-M 'P -1'
_atom_sites_solution_hydrogens geom
_atom_sites_solution_primary direct
_atom_sites_solution_secondary difmap
_audit_creation_method SHELXL-97
_cell_angle_alpha 87.5990(10)
_cell_angle_beta 71.3880(10)
_cell_angle_gamma 79.1350(10)
_cell_formula_units_Z 1
_cell_length_a 10.13760(10)
_cell_length_b 11.0131(2)
_cell_length_c 13.4833(2)
_cell_measurement_reflns_used 4581
_cell_measurement_temperature 293(2)
_cell_measurement_theta_max 25.00
_cell_measurement_theta_min 2.68
_cell_volume 1400.79(4)
_computing_cell_refinement 'SAINT (Siemens, 1996)'
_computing_data_collection 'SMART (Siemens, 1996)'
_computing_data_reduction SAINT
_computing_molecular_graphics SHELXTL
_computing_publication_material
;
SHELXTL and PLATON (Spek, 1990)
;
_computing_structure_refinement SHELXTL
_computing_structure_solution 'SHELXTL (Sheldrick, 1997)'
_diffrn_ambient_temperature 293(2)
_diffrn_detector_area_resol_mean 8.33
_diffrn_measured_fraction_theta_full 0.962
_diffrn_measured_fraction_theta_max 0.962
_diffrn_measurement_device_type 'Siemens SMART CCD area-detector'
_diffrn_measurement_method \w
_diffrn_radiation_monochromator graphite
_diffrn_radiation_source 'fine-focus sealed tube'
_diffrn_radiation_type MoK\a
_diffrn_radiation_wavelength 0.71073
_diffrn_reflns_av_R_equivalents 0.110
_diffrn_reflns_av_sigmaI/netI 0.199
_diffrn_reflns_limit_h_max 12
_diffrn_reflns_limit_h_min -11
_diffrn_reflns_limit_k_max 12
_diffrn_reflns_limit_k_min -13
_diffrn_reflns_limit_l_max 13
_diffrn_reflns_limit_l_min -16
_diffrn_reflns_number 6734
_diffrn_reflns_theta_full 25.00
_diffrn_reflns_theta_max 25.00
_diffrn_reflns_theta_min 2.59
_diffrn_standards_decay_% 0
_diffrn_standards_interval_count none
_diffrn_standards_number 0
_exptl_absorpt_coefficient_mu 5.641
_exptl_absorpt_correction_T_max 0.661
_exptl_absorpt_correction_T_min 0.551
_exptl_absorpt_correction_type empirical
_exptl_absorpt_process_details '(SADABS; Sheldrick, 1996)'
_exptl_crystal_colour yellow
_exptl_crystal_density_diffrn 1.758
_exptl_crystal_density_method 'not measured'
_exptl_crystal_description plate
_exptl_crystal_F_000 734
_exptl_crystal_size_max 0.12
_exptl_crystal_size_mid 0.10
_exptl_crystal_size_min 0.08
_refine_diff_density_max 2.46
_refine_diff_density_min -3.70
_refine_ls_extinction_method none
_refine_ls_goodness_of_fit_ref 0.96
_refine_ls_hydrogen_treatment constr
_refine_ls_matrix_type full
_refine_ls_number_parameters 330
_refine_ls_number_reflns 4735
_refine_ls_number_restraints 17
_refine_ls_restrained_S_all 0.96
_refine_ls_R_factor_all 0.124
_refine_ls_R_factor_gt 0.099
_refine_ls_shift/su_max 0.001
_refine_ls_shift/su_mean <0.001
_refine_ls_structure_factor_coef Fsqd
_refine_ls_weighting_details 'calc w = 1/[\s^2^(Fo^2^)+(0.0692P)^2^] where P = (Fo^2^+2Fc^2^)/3'
_refine_ls_weighting_scheme calc
_refine_ls_wR_factor_gt 0.224
_refine_ls_wR_factor_ref 0.238
_reflns_number_gt 2923
_reflns_number_total 4735
_reflns_threshold_expression I>2\s(I)
_cod_data_source_file ci6106.cif
_cod_data_source_block I
_cod_database_code 2201080
_cod_database_fobs_code 2201080

loop_
_symmetry_equiv_pos_as_xyz
'x, y, z'
'-x, -y, -z'

loop_
_atom_site_label
_atom_site_fract_x
_atom_site_fract_y
_atom_site_fract_z
_atom_site_U_iso_or_equiv
_atom_site_adp_type
_atom_site_calc_flag
_atom_site_refinement_flags
_atom_site_occupancy
_atom_site_disorder_assembly
_atom_site_disorder_group
_atom_site_type_symbol
Hg1 1.21153(6) 0.25568(5) -0.08568(6) 0.0611(3) Uani d . 1 . . Hg
Cl1 1.1445(4) 0.2450(4) 0.3441(3) 0.0579(10) Uani d . 1 . . Cl
O1 0.8282(9) 0.5332(8) 0.0964(8) 0.043(2) Uani d . 1 . . O
H1 0.7648 0.4971 0.0955 0.065 Uiso calc R 1 . . H
O2 1.4300(13) 0.2234(14) -0.2160(11) 0.083(4) Uani d . 1 . . O
O3 1.3060(17) 0.0977(16) -0.2410(13) 0.106(5) Uani d . 1 . . O
O4 1.3317(13) 0.2087(13) 0.0402(11) 0.077(4) Uani d . 1 . . O
O5 1.2152(14) 0.0782(13) 0.0226(13) 0.092(5) Uani d . 1 . . O
N1 0.6177(10) 0.3686(10) 0.2240(9) 0.041(3) Uani d . 1 . . N
N2 0.7588(10) 0.2349(9) 0.1085(9) 0.036(3) Uani d . 1 . . N
N3 0.9899(10) 0.2818(10) -0.0920(9) 0.035(2) Uani d . 1 . . N
C1 0.4379(13) 0.4568(12) 0.3853(11) 0.051(4) Uani d D 1 . . C
C2 0.4373(16) 0.3586(16) 0.4503(12) 0.067(5) Uani d D 1 . . C
H2 0.5198 0.2999 0.4396 0.081 Uiso calc R 1 . . H
C3 0.3195(15) 0.344(2) 0.5306(13) 0.097(7) Uani d D 1 . . C
H3 0.3213 0.2760 0.5743 0.116 Uiso calc R 1 . . H
C4 0.1992(18) 0.4301(18) 0.5453(14) 0.091(8) Uani d D 1 . . C
H4 0.1167 0.4204 0.5980 0.110 Uiso calc R 1 . . H
C5 0.1994(16) 0.5307(18) 0.4828(14) 0.081(6) Uani d D 1 . . C
H5 0.1181 0.5912 0.4955 0.097 Uiso calc R 1 . . H
C6 0.3174(12) 0.5436(17) 0.4020(13) 0.078(6) Uani d D 1 . . C
H6 0.3158 0.6113 0.3585 0.093 Uiso calc R 1 . . H
C7 0.5694(15) 0.4737(14) 0.2980(13) 0.057(4) Uani d . 1 . . C
H7A 0.5495 0.5492 0.2615 0.069 Uiso calc R 1 . . H
H7B 0.6437 0.4812 0.3270 0.069 Uiso calc R 1 . . H
C8 0.5172(14) 0.3197(14) 0.1846(11) 0.047(4) Uani d . 1 . . C
H8A 0.4753 0.3801 0.1436 0.056 Uiso calc R 1 . . H
H8B 0.4427 0.2922 0.2411 0.056 Uiso calc R 1 . . H
C9 0.6196(15) 0.2091(13) 0.1154(13) 0.051(4) Uani d . 1 . . C
H9A 0.6052 0.1307 0.1486 0.062 Uiso calc R 1 . . H
H9B 0.6078 0.2084 0.0469 0.062 Uiso calc R 1 . . H
C10 0.7474(13) 0.3204(11) 0.1758(10) 0.033(3) Uani d . 1 . . C
C11 0.8693(11) 0.3610(10) 0.1926(10) 0.030(3) Uani d . 1 . . C
C12 0.9439(13) 0.2896(12) 0.2503(10) 0.037(3) Uani d . 1 . . C
H12 0.9195 0.2151 0.2778 0.044 Uiso calc R 1 . . H
C13 1.0536(13) 0.3306(12) 0.2658(11) 0.038(3) Uani d . 1 . . C
C14 1.0918(14) 0.4380(13) 0.2258(11) 0.042(3) Uani d . 1 . . C
H14 1.1681 0.4630 0.2379 0.050 Uiso calc R 1 . . H
C15 1.0187(13) 0.5120(11) 0.1666(10) 0.036(3) Uani d . 1 . . C
C16 0.9015(14) 0.4712(11) 0.1500(11) 0.037(3) Uani d . 1 . . C
C17 1.0662(14) 0.6257(12) 0.1323(11) 0.042(3) Uani d . 1 . . C
H17 1.1519 0.6323 0.1412 0.051 Uiso calc R 1 . . H
C18 0.8855(13) 0.1503(12) 0.0495(10) 0.039(3) Uani d . 1 . . C
H18A 0.8694 0.0660 0.0607 0.047 Uiso calc R 1 . . H
H18B 0.9632 0.1582 0.0746 0.047 Uiso calc R 1 . . H
C19 0.9253(15) 0.1764(12) -0.0659(11) 0.041(3) Uani d . 1 . . C
H19A 0.9900 0.1051 -0.1045 0.049 Uiso calc R 1 . . H
H19B 0.8409 0.1890 -0.0870 0.049 Uiso calc R 1 . . H
C20 1.420(2) 0.1347(18) -0.2645(14) 0.070(5) Uani d D 1 . . C
C21 1.540(3) 0.082(3) -0.3572(16) 0.155(15) Uani d D 1 . . C
H21A 1.5140 0.0167 -0.3882 0.232 Uiso calc R 1 . . H
H21B 1.6213 0.0485 -0.3359 0.232 Uiso calc R 1 . . H
H21C 1.5626 0.1450 -0.4074 0.232 Uiso calc R 1 . . H
C22 1.2933(13) 0.1128(14) 0.0607(11) 0.045(4) Uani d D 1 . . C
C23 1.3489(19) 0.0300(15) 0.1336(13) 0.063(5) Uani d D 1 . . C
H23A 1.2776 -0.0149 0.1736 0.095 Uiso calc R 1 . . H
H23B 1.3738 0.0785 0.1801 0.095 Uiso calc R 1 . . H
H23C 1.4313 -0.0271 0.0944 0.095 Uiso calc R 1 . . H
C24 1.152(3) 0.007(3) -0.414(3) 0.182(15) Uiso d D 1 . . C
H24A 1.1290 -0.0512 -0.4548 0.218 Uiso calc R 1 . . H
H24B 1.2250 0.0478 -0.4595 0.218 Uiso calc R 1 . . H
C25 1.021(3) 0.101(3) -0.356(3) 0.153(12) Uiso d D 1 . . C
H25A 0.9809 0.1448 -0.4052 0.230 Uiso calc R 1 . . H
H25B 1.0470 0.1578 -0.3166 0.230 Uiso calc R 1 . . H
H25C 0.9524 0.0581 -0.3084 0.230 Uiso calc R 1 . . H
O6 1.196(3) -0.052(2) -0.335(2) 0.191(10) Uiso d . 1 . . O
H6A 1.2322 -0.0060 -0.3097 0.286 Uiso calc R 1 . . H
O1W 0.3685(18) 0.4656(15) -0.0010(13) 0.104(5) Uani d . 1 . . O
O2W 0.3744(15) 0.6804(14) 0.1414(14) 0.101(5) Uani d . 1 . . O

loop_
_atom_site_aniso_label
_atom_site_aniso_U_11
_atom_site_aniso_U_22
_atom_site_aniso_U_33
_atom_site_aniso_U_12
_atom_site_aniso_U_13
_atom_site_aniso_U_23
Hg1 0.0413(4) 0.0444(4) 0.1008(6) 0.0017(3) -0.0328(3) 0.0049(3)
Cl1 0.054(2) 0.057(2) 0.072(3) -0.0016(18) -0.039(2) 0.0069(19)
O1 0.035(5) 0.040(5) 0.067(6) -0.014(4) -0.032(5) 0.009(5)
O2 0.047(7) 0.097(10) 0.099(10) -0.011(7) -0.017(6) -0.004(9)
O3 0.085(11) 0.117(13) 0.119(13) -0.034(10) -0.025(9) -0.015(10)
O4 0.069(8) 0.076(9) 0.092(9) -0.004(7) -0.040(7) -0.003(8)
O5 0.068(8) 0.094(10) 0.136(13) 0.008(7) -0.071(9) -0.029(9)
N1 0.018(5) 0.042(6) 0.061(7) 0.001(5) -0.008(5) -0.025(6)
N2 0.023(5) 0.028(6) 0.055(7) 0.002(4) -0.011(5) -0.019(5)
N3 0.016(5) 0.041(6) 0.049(7) -0.003(4) -0.011(4) -0.006(5)
C1 0.037(8) 0.061(10) 0.057(10) 0.009(7) -0.025(7) -0.026(8)
C2 0.056(10) 0.083(13) 0.069(12) -0.013(9) -0.028(9) 0.004(10)
C3 0.094(17) 0.14(2) 0.051(12) -0.016(16) -0.019(11) -0.006(13)
C4 0.051(11) 0.16(2) 0.054(12) -0.025(14) -0.001(9) -0.035(14)
C5 0.041(10) 0.094(16) 0.085(15) 0.012(10) 0.003(9) -0.030(12)
C6 0.040(9) 0.098(14) 0.093(14) 0.011(9) -0.023(9) -0.044(12)
C7 0.040(8) 0.043(8) 0.088(12) 0.010(7) -0.026(8) -0.022(8)
C8 0.033(7) 0.056(9) 0.051(9) 0.002(6) -0.015(6) -0.019(7)
C9 0.043(8) 0.037(8) 0.080(11) 0.000(6) -0.031(8) -0.018(8)
C10 0.030(7) 0.033(7) 0.041(7) -0.013(5) -0.011(5) -0.005(6)
C11 0.017(6) 0.022(6) 0.051(8) 0.001(5) -0.013(5) -0.003(6)
C12 0.037(7) 0.030(7) 0.044(8) -0.004(6) -0.014(6) -0.007(6)
C13 0.028(7) 0.038(8) 0.049(8) 0.011(6) -0.022(6) -0.013(6)
C14 0.031(7) 0.042(8) 0.055(9) 0.007(6) -0.022(6) -0.021(7)
C15 0.030(7) 0.026(6) 0.046(8) 0.002(5) -0.007(6) -0.016(6)
C16 0.047(8) 0.026(7) 0.044(8) 0.003(6) -0.028(6) -0.010(6)
C17 0.030(7) 0.045(8) 0.058(9) 0.008(6) -0.029(6) -0.015(7)
C18 0.034(7) 0.034(7) 0.049(8) 0.008(6) -0.019(6) -0.007(6)
C19 0.038(7) 0.026(7) 0.057(9) -0.006(6) -0.011(6) -0.010(6)
C20 0.076(13) 0.055(11) 0.078(13) -0.004(10) -0.029(10) 0.007(10)
C21 0.12(2) 0.24(4) 0.068(15) 0.08(2) -0.027(14) -0.042(19)
C22 0.022(7) 0.051(9) 0.053(9) -0.004(6) 0.001(6) -0.022(8)
C23 0.080(12) 0.062(11) 0.059(10) -0.007(9) -0.041(9) 0.012(8)
O1W 0.132(13) 0.096(11) 0.105(12) -0.024(10) -0.066(10) 0.006(9)
O2W 0.080(9) 0.098(11) 0.141(13) 0.006(8) -0.066(9) -0.022(10)

loop_
_atom_type_symbol
_atom_type_description
_atom_type_scat_dispersion_real
_atom_type_scat_dispersion_imag
_atom_type_scat_source
C C 0.0033 0.0016 'International Tables Vol C Tables 4.2.6.8 and 6.1.1.4'
H H 0.0000 0.0000 'International Tables Vol C Tables 4.2.6.8 and 6.1.1.4'
N N 0.0061 0.0033 'International Tables Vol C Tables 4.2.6.8 and 6.1.1.4'
O O 0.0106 0.0060 'International Tables Vol C Tables 4.2.6.8 and 6.1.1.4'
Cl Cl 0.1484 0.1585 'International Tables Vol C Tables 4.2.6.8 and 6.1.1.4'
Hg Hg -2.3894 9.2266 'International Tables Vol C Tables 4.2.6.8 and 6.1.1.4'

loop_
_geom_angle_atom_site_label_1
_geom_angle_atom_site_label_2
_geom_angle_atom_site_label_3
_geom_angle_site_symmetry_1
_geom_angle_site_symmetry_3
_geom_angle
_geom_angle_publ_flag
N3 Hg1 O1 . 2_765 82.3(3) yes
N3 Hg1 O2 . . 132.0(5) yes
O1 Hg1 O2 2_765 . 95.5(4) yes
N3 Hg1 O4 . . 138.3(5) yes
O1 Hg1 O4 2_765 . 105.7(4) yes
O2 Hg1 O4 . . 88.6(5) yes
N3 Hg1 O5 . . 100.3(4) yes
O1 Hg1 O5 2_765 . 147.9(4) yes
O2 Hg1 O5 . . 105.4(5) yes
O4 Hg1 O5 . . 52.0(5) yes
N3 Hg1 O3 . . 92.2(5) yes
O1 Hg1 O3 2_765 . 126.6(5) yes
O2 Hg1 O3 . . 51.2(5) yes
O4 Hg1 O3 . . 112.5(5) yes
O5 Hg1 O3 . . 85.4(5) yes
N3 Hg1 C22 . . 121.6(4) ?
O1 Hg1 C22 2_765 . 128.7(4) ?
O2 Hg1 C22 . . 97.0(4) ?
O4 Hg1 C22 . . 25.9(4) ?
O5 Hg1 C22 . . 26.1(4) ?
O3 Hg1 C22 . . 99.1(5) ?
C16 O1 Hg1 . 2_765 124.5(8) ?
C16 O1 H1 . . 109.5 ?
Hg1 O1 H1 2_765 . 118.0 ?
C20 O2 Hg1 . . 101.1(11) ?
C20 O3 Hg1 . . 87.7(12) ?
C22 O4 Hg1 . . 93.1(10) ?
C22 O5 Hg1 . . 92.1(12) ?
C10 N1 C7 . . 126.0(11) ?
C10 N1 C8 . . 112.4(9) ?
C7 N1 C8 . . 121.0(10) ?
C10 N2 C18 . . 128.1(11) ?
C10 N2 C9 . . 111.0(10) ?
C18 N2 C9 . . 119.3(10) ?
C17 N3 C19 2_765 . 120.7(11) ?
C17 N3 Hg1 2_765 . 123.3(9) ?
C19 N3 Hg1 . . 115.0(8) ?
C2 C1 C6 . . 118.9(14) ?
C2 C1 C7 . . 121.7(11) ?
C6 C1 C7 . . 119.4(13) ?
C1 C2 C3 . . 122.1(16) ?
C1 C2 H2 . . 118.9 ?
C3 C2 H2 . . 118.9 ?
C4 C3 C2 . . 118.3(17) ?
C4 C3 H3 . . 120.9 ?
C2 C3 H3 . . 120.9 ?
C5 C4 C3 . . 120.3(17) ?
C5 C4 H4 . . 119.9 ?
C3 C4 H4 . . 119.9 ?
C4 C5 C6 . . 120.8(16) ?
C4 C5 H5 . . 119.6 ?
C6 C5 H5 . . 119.6 ?
C5 C6 C1 . . 119.6(15) ?
C5 C6 H6 . . 120.2 ?
C1 C6 H6 . . 120.2 ?
N1 C7 C1 . . 110.7(12) ?
N1 C7 H7A . . 109.5 ?
C1 C7 H7A . . 109.5 ?
N1 C7 H7B . . 109.5 ?
C1 C7 H7B . . 109.5 ?
H7A C7 H7B . . 108.1 ?
N1 C8 C9 . . 99.9(10) ?
N1 C8 H8A . . 111.8 ?
C9 C8 H8A . . 111.8 ?
N1 C8 H8B . . 111.8 ?
C9 C8 H8B . . 111.8 ?
H8A C8 H8B . . 109.5 ?
N2 C9 C8 . . 102.2(10) ?
N2 C9 H9A . . 111.3 ?
C8 C9 H9A . . 111.3 ?
N2 C9 H9B . . 111.3 ?
C8 C9 H9B . . 111.3 ?
H9A C9 H9B . . 109.2 ?
N1 C10 N2 . . 112.5(10) ?
N1 C10 C11 . . 123.5(10) ?
N2 C10 C11 . . 123.9(11) ?
C16 C11 C12 . . 123.0(11) ?
C16 C11 C10 . . 117.2(11) ?
C12 C11 C10 . . 119.8(11) ?
C13 C12 C11 . . 118.3(13) ?
C13 C12 H12 . . 120.8 ?
C11 C12 H12 . . 120.8 ?
C14 C13 C12 . . 121.9(12) ?
C14 C13 Cl1 . . 119.0(10) ?
C12 C13 Cl1 . . 119.1(11) ?
C13 C14 C15 . . 121.0(12) ?
C13 C14 H14 . . 119.5 ?
C15 C14 H14 . . 119.5 ?
C14 C15 C16 . . 118.0(12) ?
C14 C15 C17 . . 115.5(12) ?
C16 C15 C17 . . 126.5(12) ?
O1 C16 C11 . . 120.0(12) ?
O1 C16 C15 . . 122.3(12) ?
C11 C16 C15 . . 117.7(11) ?
N3 C17 C15 2_765 . 130.1(12) ?
N3 C17 H17 2_765 . 115.0 ?
C15 C17 H17 . . 115.0 ?
N2 C18 C19 . . 111.4(11) ?
N2 C18 H18A . . 109.3 ?
C19 C18 H18A . . 109.3 ?
N2 C18 H18B . . 109.3 ?
C19 C18 H18B . . 109.3 ?
H18A C18 H18B . . 108.0 ?
N3 C19 C18 . . 112.6(11) ?
N3 C19 H19A . . 109.1 ?
C18 C19 H19A . . 109.1 ?
N3 C19 H19B . . 109.1 ?
C18 C19 H19B . . 109.1 ?
H19A C19 H19B . . 107.8 ?
O2 C20 O3 . . 119.6(17) ?
O2 C20 C21 . . 120(2) ?
O3 C20 C21 . . 120(2) ?
C20 C21 H21A . . 109.5 ?
C20 C21 H21B . . 109.5 ?
H21A C21 H21B . . 109.5 ?
C20 C21 H21C . . 109.5 ?
H21A C21 H21C . . 109.5 ?
H21B C21 H21C . . 109.5 ?
O4 C22 O5 . . 122.8(16) ?
O4 C22 C23 . . 118.7(15) ?
O5 C22 C23 . . 118.5(16) ?
O4 C22 Hg1 . . 61.0(9) ?
O5 C22 Hg1 . . 61.8(10) ?
C23 C22 Hg1 . . 175.2(10) ?
C22 C23 H23A . . 109.5 ?
C22 C23 H23B . . 109.5 ?
H23A C23 H23B . . 109.5 ?
C22 C23 H23C . . 109.5 ?
H23A C23 H23C . . 109.5 ?
H23B C23 H23C . . 109.5 ?
O6 C24 C25 . . 104(3) ?
O6 C24 H24A . . 111.0 ?
C25 C24 H24A . . 111.0 ?
O6 C24 H24B . . 111.0 ?
C25 C24 H24B . . 111.0 ?
H24A C24 H24B . . 109.0 ?
C24 C25 H25A . . 109.5 ?
C24 C25 H25B . . 109.5 ?
H25A C25 H25B . . 109.5 ?
C24 C25 H25C . . 109.5 ?
H25A C25 H25C . . 109.5 ?
H25B C25 H25C . . 109.5 ?
C24 O6 H6A . . 109.5 ?

loop_
_geom_bond_atom_site_label_1
_geom_bond_atom_site_label_2
_geom_bond_site_symmetry_2
_geom_bond_distance
_geom_bond_publ_flag
Hg1 N3 . 2.239(9) yes
Hg1 O1 2_765 2.290(9) yes
Hg1 O2 . 2.322(12) yes
Hg1 O4 . 2.375(12) yes
Hg1 O5 . 2.392(16) yes
Hg1 O3 . 2.594(16) yes
Hg1 C22 . 2.712(15) ?
Cl1 C13 . 1.751(13) ?
O1 C16 . 1.285(16) ?
O1 Hg1 2_765 2.290(9) yes
O1 H1 . 0.82 ?
O2 C20 . 1.23(2) ?
O3 C20 . 1.24(2) ?
O4 C22 . 1.186(18) ?
O5 C22 . 1.195(17) ?
N1 C10 . 1.286(15) ?
N1 C7 . 1.464(17) ?
N1 C8 . 1.480(16) ?
N2 C10 . 1.299(15) ?
N2 C18 . 1.452(14) ?
N2 C9 . 1.464(17) ?
N3 C17 2_765 1.261(17) ?
N3 C19 . 1.415(16) ?
C1 C2 . 1.36(2) ?
C1 C6 . 1.36(2) ?
C1 C7 . 1.51(2) ?
C2 C3 . 1.36(2) ?
C2 H2 . 0.93 ?
C3 C4 . 1.36(3) ?
C3 H3 . 0.93 ?
C4 C5 . 1.36(3) ?
C4 H4 . 0.93 ?
C5 C6 . 1.36(2) ?
C5 H5 . 0.93 ?
C6 H6 . 0.93 ?
C7 H7A . 0.97 ?
C7 H7B . 0.97 ?
C8 C9 . 1.559(18) ?
C8 H8A . 0.97 ?
C8 H8B . 0.97 ?
C9 H9A . 0.97 ?
C9 H9B . 0.97 ?
C10 C11 . 1.475(16) ?
C11 C16 . 1.372(18) ?
C11 C12 . 1.376(18) ?
C12 C13 . 1.352(17) ?
C12 H12 . 0.93 ?
C13 C14 . 1.35(2) ?
C14 C15 . 1.395(19) ?
C14 H14 . 0.93 ?
C15 C16 . 1.428(18) ?
C15 C17 . 1.432(19) ?
C17 N3 2_765 1.261(17) ?
C17 H17 . 0.93 ?
C18 C19 . 1.51(2) ?
C18 H18A . 0.97 ?
C18 H18B . 0.97 ?
C19 H19A . 0.97 ?
C19 H19B . 0.97 ?
C20 C21 . 1.485(18) ?
C21 H21A . 0.96 ?
C21 H21B . 0.96 ?
C21 H21C . 0.96 ?
C22 C23 . 1.483(18) ?
C23 H23A . 0.96 ?
C23 H23B . 0.96 ?
C23 H23C . 0.96 ?
C24 O6 . 1.37(4) ?
C24 C25 . 1.52(5) ?
C24 H24A . 0.97 ?
C24 H24B . 0.97 ?
C25 H25A . 0.96 ?
C25 H25B . 0.96 ?
C25 H25C . 0.96 ?
O6 H6A . 0.82 ?

loop_
_geom_hbond_atom_site_label_D
_geom_hbond_atom_site_label_H
_geom_hbond_atom_site_label_A
_geom_hbond_site_symmetry_A
_geom_hbond_distance_DH
_geom_hbond_distance_HA
_geom_hbond_distance_DA
_geom_hbond_angle_DHA
_geom_hbond_publ_flag
O1 H1 O1W 2_665 0.82 2.11 2.69(2) 127.7 yes
O6 H6A O3 1_555 0.82 1.89 2.71(3) 175.5 yes
C12 H12 O6 2_755 0.93 2.30 3.21(3) 164.4 yes
C17 H17 O2W 1_655 0.93 2.41 3.33(2) 169.3 yes
C18 H18A O5 2_755 0.97 2.41 3.18(2) 136.5 yes
C18 H18B O5 1_555 0.97 2.42 3.19(2) 136.2 yes

loop_
_geom_torsion_atom_site_label_1
_geom_torsion_atom_site_label_2
_geom_torsion_atom_site_label_3
_geom_torsion_atom_site_label_4
_geom_torsion_site_symmetry_1
_geom_torsion_site_symmetry_4
_geom_torsion
N3 Hg1 O2 C20 . . -52.5(15)
O1 Hg1 O2 C20 2_765 . -137.1(12)
O4 Hg1 O2 C20 . . 117.3(13)
O5 Hg1 O2 C20 . . 67.5(13)
O3 Hg1 O2 C20 . . -3.4(12)
C22 Hg1 O2 C20 . . 92.7(13)
N3 Hg1 O3 C20 . . 149.1(13)
O1 Hg1 O3 C20 2_765 . 67.0(14)
O2 Hg1 O3 C20 . . 3.3(12)
O4 Hg1 O3 C20 . . -65.3(14)
O5 Hg1 O3 C20 . . -110.7(13)
C22 Hg1 O3 C20 . . -88.4(13)
N3 Hg1 O4 C22 . . 59.3(11)
O1 Hg1 O4 C22 2_765 . 155.4(9)
O2 Hg1 O4 C22 . . -109.2(10)
O5 Hg1 O4 C22 . . 1.6(8)
O3 Hg1 O4 C22 . . -62.7(10)
N3 Hg1 O5 C22 . . -146.8(9)
O1 Hg1 O5 C22 2_765 . -54.7(12)
O2 Hg1 O5 C22 . . 74.1(10)
O4 Hg1 O5 C22 . . -1.6(8)
O3 Hg1 O5 C22 . . 121.8(10)
O1 Hg1 N3 C17 2_765 2_765 24.6(11)
O2 Hg1 N3 C17 . 2_765 -66.0(13)
O4 Hg1 N3 C17 . 2_765 129.6(11)
O5 Hg1 N3 C17 . 2_765 172.2(11)
O3 Hg1 N3 C17 . 2_765 -102.1(11)
C22 Hg1 N3 C17 . 2_765 155.7(10)
O1 Hg1 N3 C19 2_765 . -167.1(9)
O2 Hg1 N3 C19 . . 102.3(10)
O4 Hg1 N3 C19 . . -62.1(11)
O5 Hg1 N3 C19 . . -19.5(10)
O3 Hg1 N3 C19 . . 66.2(9)
C22 Hg1 N3 C19 . . -35.9(10)
C6 C1 C2 C3 . . 1(3)
C7 C1 C2 C3 . . 178.9(17)
C1 C2 C3 C4 . . 0(3)
C2 C3 C4 C5 . . -2(3)
C3 C4 C5 C6 . . 3(3)
C4 C5 C6 C1 . . -2(3)
C2 C1 C6 C5 . . 0(2)
C7 C1 C6 C5 . . -178.0(16)
C10 N1 C7 C1 . . -143.6(14)
C8 N1 C7 C1 . . 46.5(18)
C2 C1 C7 N1 . . 60.3(19)
C6 C1 C7 N1 . . -121.7(15)
C10 N1 C8 C9 . . 11.2(16)
C7 N1 C8 C9 . . -177.6(14)
C10 N2 C9 C8 . . 12.6(16)
C18 N2 C9 C8 . . 179.6(12)
N1 C8 C9 N2 . . -13.2(15)
C7 N1 C10 N2 . . -174.6(14)
C8 N1 C10 N2 . . -3.9(17)
C7 N1 C10 C11 . . 3(2)
C8 N1 C10 C11 . . 174.1(12)
C18 N2 C10 N1 . . -171.7(13)
C9 N2 C10 N1 . . -6.1(17)
C18 N2 C10 C11 . . 10(2)
C9 N2 C10 C11 . . 175.9(13)
N1 C10 C11 C16 . . -74.5(18)
N2 C10 C11 C16 . . 103.2(15)
N1 C10 C11 C12 . . 104.6(16)
N2 C10 C11 C12 . . -77.6(18)
C16 C11 C12 C13 . . 0(2)
C10 C11 C12 C13 . . -178.8(11)
C11 C12 C13 C14 . . -0.6(19)
C11 C12 C13 Cl1 . . 177.0(10)
C12 C13 C14 C15 . . 0(2)
Cl1 C13 C14 C15 . . -177.3(10)
C13 C14 C15 C16 . . 0.4(19)
C13 C14 C15 C17 . . 177.6(12)
Hg1 O1 C16 C11 2_765 . 149.5(9)
Hg1 O1 C16 C15 2_765 . -31.3(18)
C12 C11 C16 O1 . . 179.6(12)
C10 C11 C16 O1 . . -1.3(18)
C12 C11 C16 C15 . . 0.4(19)
C10 C11 C16 C15 . . 179.5(10)
C14 C15 C16 O1 . . -179.9(12)
C17 C15 C16 O1 . . 3(2)
C14 C15 C16 C11 . . -0.7(17)
C17 C15 C16 C11 . . -177.5(12)
C14 C15 C17 N3 . 2_765 -168.4(14)
C16 C15 C17 N3 . 2_765 9(2)
C10 N2 C18 C19 . . -112.9(16)
C9 N2 C18 C19 . . 82.6(16)
C17 N3 C19 C18 2_765 . -118.6(14)
Hg1 N3 C19 C18 . . 72.7(12)
N2 C18 C19 N3 . . 76.4(14)
Hg1 O2 C20 O3 . . 6(2)
Hg1 O2 C20 C21 . . -179.9(17)
Hg1 O3 C20 O2 . . -6(2)
Hg1 O3 C20 C21 . . -179.3(19)
Hg1 O4 C22 O5 . . -3.0(15)
Hg1 O4 C22 C23 . . 174.5(12)
Hg1 O5 C22 O4 . . 3.0(15)
Hg1 O5 C22 C23 . . -174.5(12)
N3 Hg1 C22 O4 . . -137.9(9)
O1 Hg1 C22 O4 2_765 . -30.9(11)
O2 Hg1 C22 O4 . . 72.0(10)
O5 Hg1 C22 O4 . . -177.1(14)
O3 Hg1 C22 O4 . . 123.8(10)
N3 Hg1 C22 O5 . . 39.2(10)
O1 Hg1 C22 O5 2_765 . 146.2(9)
O2 Hg1 C22 O5 . . -110.9(10)
O4 Hg1 C22 O5 . . 177.1(14)
O3 Hg1 C22 O5 . . -59.1(10)
